data_4514794
loop_
_publ_author_name
'Chen, Shuyou'
'Zhang, Min'
'Su, Rongchuan'
'Chen, Xingyu'
'Feng, Boya'
'Yang, Yudong'
'You, Jingsong'

_publ_section_title
;
 C2/C4 Regioselective Heteroarylation of Indoles by Tuning C--H Metalation
 Modes
;
_journal_issue 7
_journal_name_full 'ACS Catalysis'
_journal_page_first 6372
_journal_paper_doi 10.1021/acscatal.9b01273
_journal_volume 9
_journal_year 2019
_chemical_formula_moiety 'C32 H36 Ir N O2'
_chemical_formula_sum 'C32 H36 Ir N O2'
_chemical_formula_weight 658.82
_space_group_crystal_system triclinic
_space_group_IT_number 2
_space_group_name_Hall '-P 1'
_space_group_name_H-M_alt 'P -1'
_symmetry_space_group_name_Hall '-P 1'
_symmetry_space_group_name_H-M 'P -1'
_atom_sites_solution_hydrogens geom
_atom_sites_solution_primary dual
_audit_creation_date 2018-08-01
_audit_creation_method
;
Olex2 1.2
(compiled 2018.05.29 svn.r3508 for OlexSys, GUI svn.r5506)
;
_cell_angle_alpha 76.588(3)
_cell_angle_beta 87.879(2)
_cell_angle_gamma 89.094(3)
_cell_formula_units_Z 4
_cell_length_a 11.5179(3)
_cell_length_b 13.5428(6)
_cell_length_c 18.4830(6)
_cell_measurement_reflns_used 8473
_cell_measurement_temperature 293(2)
_cell_measurement_theta_max 28.9470
_cell_measurement_theta_min 3.0780
_cell_volume 2802.44(17)
_computing_cell_refinement
;
CrysAlisPro, Agilent Technologies,
Version 1.171.37.35 (release 13-08-2014 CrysAlis171 .NET)
(compiled Aug 13 2014,18:06:01)
;
_computing_data_collection
;
CrysAlisPro, Agilent Technologies,
Version 1.171.37.35 (release 13-08-2014 CrysAlis171 .NET)
(compiled Aug 13 2014,18:06:01)
;
_computing_data_reduction
;
CrysAlisPro, Agilent Technologies,
Version 1.171.37.35 (release 13-08-2014 CrysAlis171 .NET)
(compiled Aug 13 2014,18:06:01)
;
_computing_molecular_graphics 'Olex2 (Dolomanov et al., 2009)'
_computing_publication_material 'Olex2 (Dolomanov et al., 2009)'
_computing_structure_refinement 'ShelXL (Sheldrick, 2015)'
_computing_structure_solution 'ShelXT (Sheldrick, 2015)'
_diffrn_ambient_temperature 293.15
_diffrn_detector 'CCD plate'
_diffrn_detector_area_resol_mean 16.0874
_diffrn_detector_type Eos
_diffrn_measured_fraction_theta_full 0.998
_diffrn_measured_fraction_theta_max 0.999
_diffrn_measurement_details
;
#__ type_ start__ end____ width___ exp.time_
  1 omega  -42.00   53.00   1.0000    7.0000
omega____ theta____ kappa____ phi______ frames
    -      -14.9669   77.0000 -120.0000 95

#__ type_ start__ end____ width___ exp.time_
  2 omega  -25.00   24.00   1.0000    7.0000
omega____ theta____ kappa____ phi______ frames
    -      -14.9669  -99.0000    0.0000 49

#__ type_ start__ end____ width___ exp.time_
  3 omega  -87.00  -32.00   1.0000    7.0000
omega____ theta____ kappa____ phi______ frames
    -      -14.9669  178.0000 -150.0000 55

#__ type_ start__ end____ width___ exp.time_
  4 omega  -26.00   50.00   1.0000    7.0000
omega____ theta____ kappa____ phi______ frames
    -      -14.9669   38.0000   30.0000 76

#__ type_ start__ end____ width___ exp.time_
  5 omega  -82.00   12.00   1.0000    7.0000
omega____ theta____ kappa____ phi______ frames
    -      -14.9669  -77.0000  120.0000 94
;
_diffrn_measurement_device 'four-circle diffractometer'
_diffrn_measurement_device_type 'Xcalibur, Eos'
_diffrn_measurement_method '\w scans'
_diffrn_orient_matrix_UB_11 -0.0577631000
_diffrn_orient_matrix_UB_12 0.0137529000
_diffrn_orient_matrix_UB_13 -0.0103827000
_diffrn_orient_matrix_UB_21 0.0072254000
_diffrn_orient_matrix_UB_22 0.0476122000
_diffrn_orient_matrix_UB_23 0.0090218000
_diffrn_orient_matrix_UB_31 0.0202244000
_diffrn_orient_matrix_UB_32 0.0210514000
_diffrn_orient_matrix_UB_33 -0.0370010000
_diffrn_radiation_monochromator graphite
_diffrn_radiation_probe x-ray
_diffrn_radiation_type MoK\a
_diffrn_radiation_wavelength 0.71073
_diffrn_reflns_av_R_equivalents 0.0295
_diffrn_reflns_av_unetI/netI 0.0553
_diffrn_reflns_Laue_measured_fraction_full 0.998
_diffrn_reflns_Laue_measured_fraction_max 0.999
_diffrn_reflns_limit_h_max 13
_diffrn_reflns_limit_h_min -14
_diffrn_reflns_limit_k_max 15
_diffrn_reflns_limit_k_min -16
_diffrn_reflns_limit_l_max 23
_diffrn_reflns_limit_l_min -23
_diffrn_reflns_number 22593
_diffrn_reflns_point_group_measured_fraction_full 0.998
_diffrn_reflns_point_group_measured_fraction_max 0.999
_diffrn_reflns_theta_full 25.242
_diffrn_reflns_theta_max 26.372
_diffrn_reflns_theta_min 2.924
_diffrn_source 'Enhance (Mo) X-ray Source'
_exptl_absorpt_coefficient_mu 4.792
_exptl_absorpt_correction_T_max 1.00000
_exptl_absorpt_correction_T_min 0.38008
_exptl_absorpt_correction_type multi-scan
_exptl_absorpt_process_details
;
CrysAlisPro, Agilent Technologies,
Version 1.171.37.35 (release 13-08-2014 CrysAlis171 .NET)
(compiled Aug 13 2014,18:06:01)
Empirical absorption correction using spherical harmonics,
 implemented in SCALE3 ABSPACK scaling algorithm.
;
_exptl_crystal_density_diffrn 1.561
_exptl_crystal_density_method 'not measured'
_exptl_crystal_description
;
;
_exptl_crystal_F_000 1312
_exptl_crystal_size_max 0.35
_exptl_crystal_size_mid 0.3
_exptl_crystal_size_min 0.25
_refine_diff_density_max 1.539
_refine_diff_density_min -1.400
_refine_diff_density_rms 0.120
_refine_ls_extinction_method none
_refine_ls_goodness_of_fit_ref 1.035
_refine_ls_hydrogen_treatment constr
_refine_ls_matrix_type full
_refine_ls_number_parameters 667
_refine_ls_number_reflns 11454
_refine_ls_number_restraints 0
_refine_ls_restrained_S_all 1.035
_refine_ls_R_factor_all 0.0541
_refine_ls_R_factor_gt 0.0358
_refine_ls_shift/su_max 0.001
_refine_ls_shift/su_mean 0.000
_refine_ls_structure_factor_coef Fsqd
_refine_ls_weighting_details 'w=1/[\s^2^(Fo^2^)+(0.0285P)^2^] where P=(Fo^2^+2Fc^2^)/3'
_refine_ls_weighting_scheme calc
_refine_ls_wR_factor_gt 0.0669
_refine_ls_wR_factor_ref 0.0756
_reflns_Friedel_coverage 0.000
_reflns_number_gt 8931
_reflns_number_total 11454
_reflns_threshold_expression 'I > 2\s(I)'
_cod_data_source_file cs9b01273_si_005.cif
_cod_data_source_block 180801_s1_csy
_cod_database_code 4514794
_shelx_shelxl_version_number 2014/7
_chemical_oxdiff_formula c12h12n2o3
_shelx_space_group_comment
;
The symmetry employed for this shelxl refinement is uniquely defined
by the following loop, which should always be used as a source of
symmetry information in preference to the above space-group names.
They are only intended as comments.
;
_shelx_estimated_absorpt_t_max 0.380
_shelx_estimated_absorpt_t_min 0.285
_reflns_odcompleteness_completeness 99.86
_reflns_odcompleteness_iscentric 1
_reflns_odcompleteness_theta 26.32
_olex2_refinement_description
;
1. Fixed Uiso
 At 1.2 times of:
  All C(H) groups
 At 1.5 times of:
  All C(H,H,H) groups
2.a Aromatic/amide H refined with riding coordinates:
 C4(H4), C5(H5), C6(H6), C7(H7), C16(H16), C18(H18), C19(H19), C20(H20),
 C21(H21), C36(H36), C37(H37), C38(H38), C39(H39), C48(H48), C50(H50), C51(H51),
  C52(H52), C53(H53)
2.b Idealised Me refined as rotating group:
 C9(H9A,H9B,H9C), C12(H12A,H12B,H12C), C13(H13A,H13B,H13C), C14(H14A,H14B,
 H14C), C28(H28A,H28B,H28C), C29(H29A,H29B,H29C), C30(H30A,H30B,H30C), C31(H31A,
 H31B,H31C), C32(H32A,H32B,H32C), C41(H41A,H41B,H41C), C44(H44A,H44B,H44C),
 C45(H45A,H45B,H45C), C46(H46A,H46B,H46C), C60(H60A,H60B,H60C), C61(H61A,H61B,
 H61C), C62(H62A,H62B,H62C), C63(H63A,H63B,H63C), C64(H64A,H64B,H64C)
;
_olex2_submission_special_instructions 'No special instructions were received'

loop_
_space_group_symop_operation_xyz
'x, y, z'
'-x, -y, -z'

loop_
_atom_site_label
_atom_site_type_symbol
_atom_site_fract_x
_atom_site_fract_y
_atom_site_fract_z
_atom_site_U_iso_or_equiv
_atom_site_adp_type
_atom_site_occupancy
_atom_site_site_symmetry_order
_atom_site_calc_flag
_atom_site_refinement_flags_posn
Ir1 Ir 0.59496(2) 0.12824(2) 0.75169(2) 0.03163(6) Uani 1 1 d .
O1 O 0.7566(2) 0.0647(3) 0.72655(16) 0.0373(8) Uani 1 1 d .
O2 O 0.6553(3) 0.2730(3) 0.84378(17) 0.0430(9) Uani 1 1 d .
N1 N 0.5266(3) -0.0551(3) 0.8792(2) 0.0409(11) Uani 1 1 d .
C1 C 0.5962(4) -0.0079(4) 0.8207(2) 0.0346(12) Uani 1 1 d .
C2 C 0.6888(4) -0.0755(4) 0.8127(2) 0.0342(11) Uani 1 1 d .
C3 C 0.6706(4) -0.1682(4) 0.8683(3) 0.0414(13) Uani 1 1 d .
C4 C 0.7248(5) -0.2636(4) 0.8892(3) 0.0531(15) Uani 1 1 d .
H4 H 0.7921 -0.2775 0.8639 0.064 Uiso 1 1 calc R
C5 C 0.6775(6) -0.3374(5) 0.9480(3) 0.0642(18) Uani 1 1 d .
H5 H 0.7131 -0.4008 0.9611 0.077 Uiso 1 1 calc R
C6 C 0.5786(6) -0.3178(5) 0.9870(3) 0.072(2) Uani 1 1 d .
H6 H 0.5495 -0.3677 1.0266 0.086 Uiso 1 1 calc R
C7 C 0.5224(5) -0.2251(5) 0.9681(3) 0.0587(17) Uani 1 1 d .
H7 H 0.4556 -0.2117 0.9942 0.070 Uiso 1 1 calc R
C8 C 0.5692(4) -0.1528(4) 0.9090(3) 0.0448(14) Uani 1 1 d .
C9 C 0.4261(4) -0.0124(5) 0.9112(3) 0.0591(17) Uani 1 1 d .
H9A H 0.4272 0.0603 0.8947 0.089 Uiso 1 1 calc GR
H9B H 0.4285 -0.0312 0.9645 0.089 Uiso 1 1 calc GR
H9C H 0.3564 -0.0379 0.8955 0.089 Uiso 1 1 calc GR
C10 C 0.7745(4) -0.0279(4) 0.7602(2) 0.0352(12) Uani 1 1 d .
C11 C 0.8901(4) -0.0749(4) 0.7410(3) 0.0461(14) Uani 1 1 d .
C12 C 0.9623(4) 0.0012(5) 0.6836(3) 0.0607(17) Uani 1 1 d .
H12A H 0.9201 0.0221 0.6387 0.091 Uiso 1 1 calc GR
H12B H 1.0344 -0.0300 0.6730 0.091 Uiso 1 1 calc GR
H12C H 0.9777 0.0593 0.7031 0.091 Uiso 1 1 calc GR
C13 C 0.9606(4) -0.1085(5) 0.8127(3) 0.068(2) Uani 1 1 d .
H13A H 0.9835 -0.0496 0.8291 0.102 Uiso 1 1 calc GR
H13B H 1.0285 -0.1456 0.8024 0.102 Uiso 1 1 calc GR
H13C H 0.9133 -0.1510 0.8510 0.102 Uiso 1 1 calc GR
C14 C 0.8617(5) -0.1659(5) 0.7076(3) 0.0721(19) Uani 1 1 d .
H14A H 0.8156 -0.2140 0.7430 0.108 Uiso 1 1 calc GR
H14B H 0.9326 -0.1979 0.6959 0.108 Uiso 1 1 calc GR
H14C H 0.8191 -0.1424 0.6631 0.108 Uiso 1 1 calc GR
C15 C 0.6741(4) 0.1736(4) 0.8355(2) 0.0369(12) Uani 1 1 d .
C16 C 0.7479(4) 0.1261(4) 0.8891(2) 0.0412(13) Uani 1 1 d .
H16 H 0.7739 0.0593 0.8962 0.049 Uiso 1 1 calc R
C17 C 0.7782(4) 0.1958(4) 0.9321(3) 0.0400(13) Uani 1 1 d .
C18 C 0.8474(5) 0.1934(5) 0.9930(3) 0.0578(17) Uani 1 1 d .
H18 H 0.8887 0.1350 1.0143 0.069 Uiso 1 1 calc R
C19 C 0.8533(5) 0.2790(5) 1.0211(3) 0.0610(17) Uani 1 1 d .
H19 H 0.8996 0.2783 1.0614 0.073 Uiso 1 1 calc R
C20 C 0.7915(5) 0.3657(5) 0.9902(3) 0.0630(17) Uani 1 1 d .
H20 H 0.7962 0.4218 1.0109 0.076 Uiso 1 1 calc R
C21 C 0.7229(5) 0.3717(5) 0.9296(3) 0.0512(15) Uani 1 1 d .
H21 H 0.6819 0.4304 0.9084 0.061 Uiso 1 1 calc R
C22 C 0.7192(4) 0.2851(4) 0.9024(3) 0.0382(12) Uani 1 1 d .
C23 C 0.5253(4) 0.2781(4) 0.6854(3) 0.0386(13) Uani 1 1 d .
C24 C 0.4375(4) 0.2178(4) 0.7341(3) 0.0376(12) Uani 1 1 d .
C25 C 0.4214(4) 0.1277(4) 0.7061(3) 0.0408(13) Uani 1 1 d .
C26 C 0.5051(4) 0.1285(4) 0.6476(3) 0.0396(13) Uani 1 1 d .
C27 C 0.5674(4) 0.2211(4) 0.6347(2) 0.0382(13) Uani 1 1 d .
C28 C 0.5536(4) 0.3844(4) 0.6872(3) 0.0533(15) Uani 1 1 d .
H28A H 0.5678 0.3879 0.7374 0.080 Uiso 1 1 calc GR
H28B H 0.4895 0.4282 0.6690 0.080 Uiso 1 1 calc GR
H28C H 0.6216 0.4057 0.6562 0.080 Uiso 1 1 calc GR
C29 C 0.3641(4) 0.2551(4) 0.7910(3) 0.0533(16) Uani 1 1 d .
H29A H 0.3218 0.1994 0.8217 0.080 Uiso 1 1 calc GR
H29B H 0.3105 0.3057 0.7663 0.080 Uiso 1 1 calc GR
H29C H 0.4131 0.2842 0.8214 0.080 Uiso 1 1 calc GR
C30 C 0.3291(4) 0.0493(4) 0.7321(3) 0.0536(15) Uani 1 1 d .
H30A H 0.3639 -0.0172 0.7415 0.080 Uiso 1 1 calc GR
H30B H 0.2727 0.0550 0.6944 0.080 Uiso 1 1 calc GR
H30C H 0.2917 0.0598 0.7770 0.080 Uiso 1 1 calc GR
C31 C 0.5230(5) 0.0492(5) 0.6033(3) 0.0633(17) Uani 1 1 d .
H31A H 0.6045 0.0356 0.5982 0.095 Uiso 1 1 calc GR
H31B H 0.4917 0.0733 0.5549 0.095 Uiso 1 1 calc GR
H31C H 0.4841 -0.0120 0.6284 0.095 Uiso 1 1 calc GR
C32 C 0.6588(5) 0.2531(5) 0.5751(3) 0.0593(17) Uani 1 1 d .
H32A H 0.6873 0.3187 0.5768 0.089 Uiso 1 1 calc GR
H32B H 0.6263 0.2565 0.5274 0.089 Uiso 1 1 calc GR
H32C H 0.7215 0.2047 0.5825 0.089 Uiso 1 1 calc GR
Ir2 Ir 0.09401(2) 0.45504(2) 0.73439(2) 0.03294(6) Uani 1 1 d .
O3 O 0.2503(2) 0.5055(2) 0.77123(16) 0.0341(8) Uani 1 1 d .
O4 O 0.1562(3) 0.3096(3) 0.64255(17) 0.0413(8) Uani 1 1 d .
N2 N 0.0622(3) 0.6499(3) 0.6099(2) 0.0397(10) Uani 1 1 d .
C33 C 0.1150(4) 0.5934(4) 0.6709(2) 0.0366(12) Uani 1 1 d .
C34 C 0.2072(4) 0.6519(4) 0.6871(2) 0.0346(12) Uani 1 1 d .
C35 C 0.2048(4) 0.7508(4) 0.6349(2) 0.0329(11) Uani 1 1 d .
C36 C 0.2660(4) 0.8411(4) 0.6223(3) 0.0429(13) Uani 1 1 d .
H36 H 0.3281 0.8472 0.6517 0.052 Uiso 1 1 calc R
C37 C 0.2337(5) 0.9220(4) 0.5657(3) 0.0534(15) Uani 1 1 d .
H37 H 0.2744 0.9826 0.5576 0.064 Uiso 1 1 calc R
C38 C 0.1427(5) 0.9147(4) 0.5210(3) 0.0542(16) Uani 1 1 d .
H38 H 0.1234 0.9700 0.4831 0.065 Uiso 1 1 calc R
C39 C 0.0802(5) 0.8270(4) 0.5316(3) 0.0488(15) Uani 1 1 d .
H39 H 0.0181 0.8224 0.5019 0.059 Uiso 1 1 calc R
C40 C 0.1124(4) 0.7445(4) 0.5885(2) 0.0375(12) Uani 1 1 d .
C41 C -0.0235(4) 0.6119(4) 0.5674(3) 0.0600(17) Uani 1 1 d .
H41A H 0.0038 0.6219 0.5165 0.090 Uiso 1 1 calc GR
H41B H -0.0956 0.6479 0.5695 0.090 Uiso 1 1 calc GR
H41C H -0.0354 0.5408 0.5881 0.090 Uiso 1 1 calc GR
C42 C 0.2771(4) 0.5975(4) 0.7446(2) 0.0306(11) Uani 1 1 d .
C43 C 0.3799(4) 0.6386(4) 0.7773(3) 0.0394(12) Uani 1 1 d .
C44 C 0.4761(4) 0.6659(5) 0.7169(3) 0.0607(17) Uani 1 1 d .
H44A H 0.5038 0.6053 0.7031 0.091 Uiso 1 1 calc GR
H44B H 0.5390 0.6973 0.7356 0.091 Uiso 1 1 calc GR
H44C H 0.4459 0.7120 0.6741 0.091 Uiso 1 1 calc GR
C45 C 0.3410(5) 0.7309(5) 0.8067(3) 0.0581(16) Uani 1 1 d .
H45A H 0.3093 0.7816 0.7669 0.087 Uiso 1 1 calc GR
H45B H 0.4064 0.7582 0.8259 0.087 Uiso 1 1 calc GR
H45C H 0.2827 0.7108 0.8456 0.087 Uiso 1 1 calc GR
C46 C 0.4268(5) 0.5565(5) 0.8425(3) 0.0623(18) Uani 1 1 d .
H46A H 0.3673 0.5389 0.8809 0.093 Uiso 1 1 calc GR
H46B H 0.4930 0.5823 0.8621 0.093 Uiso 1 1 calc GR
H46C H 0.4493 0.4973 0.8250 0.093 Uiso 1 1 calc GR
C47 C 0.1817(4) 0.4074(4) 0.6514(3) 0.0389(13) Uani 1 1 d .
C48 C 0.2620(4) 0.4484(4) 0.5979(3) 0.0463(13) Uani 1 1 d .
H48 H 0.2942 0.5126 0.5912 0.056 Uiso 1 1 calc R
C49 C 0.2891(4) 0.3779(5) 0.5538(3) 0.0521(16) Uani 1 1 d .
C50 C 0.3608(6) 0.3742(6) 0.4909(3) 0.083(2) Uani 1 1 d .
H50 H 0.4084 0.4284 0.4688 0.099 Uiso 1 1 calc R
C51 C 0.3585(7) 0.2879(7) 0.4630(3) 0.086(3) Uani 1 1 d .
H51 H 0.4057 0.2849 0.4216 0.104 Uiso 1 1 calc R
C52 C 0.2890(6) 0.2066(6) 0.4944(3) 0.077(2) Uani 1 1 d .
H52 H 0.2901 0.1500 0.4738 0.092 Uiso 1 1 calc R
C53 C 0.2179(5) 0.2073(5) 0.5554(3) 0.0561(16) Uani 1 1 d .
H53 H 0.1698 0.1531 0.5769 0.067 Uiso 1 1 calc R
C54 C 0.2222(4) 0.2926(4) 0.5829(3) 0.0408(13) Uani 1 1 d .
C55 C 0.0127(4) 0.3088(4) 0.8008(3) 0.0431(13) Uani 1 1 d .
C56 C -0.0651(4) 0.3677(4) 0.7465(3) 0.0399(13) Uani 1 1 d .
C57 C -0.0891(4) 0.4616(4) 0.7687(3) 0.0442(13) Uani 1 1 d .
C58 C -0.0203(4) 0.4656(4) 0.8310(3) 0.0409(12) Uani 1 1 d .
C59 C 0.0413(4) 0.3701(4) 0.8501(3) 0.0419(13) Uani 1 1 d .
C60 C 0.0456(4) 0.2007(4) 0.8052(3) 0.0545(15) Uani 1 1 d .
H60A H 0.0765 0.1938 0.7577 0.082 Uiso 1 1 calc GR
H60B H -0.0218 0.1588 0.8188 0.082 Uiso 1 1 calc GR
H60C H 0.1033 0.1799 0.8420 0.082 Uiso 1 1 calc GR
C61 C -0.1241(4) 0.3282(4) 0.6897(3) 0.0537(15) Uani 1 1 d .
H61A H -0.1540 0.3839 0.6529 0.081 Uiso 1 1 calc GR
H61B H -0.1870 0.2853 0.7129 0.081 Uiso 1 1 calc GR
H61C H -0.0698 0.2898 0.6664 0.081 Uiso 1 1 calc GR
C62 C -0.1789(4) 0.5396(4) 0.7364(3) 0.0629(17) Uani 1 1 d .
H62A H -0.1512 0.6061 0.7364 0.094 Uiso 1 1 calc GR
H62B H -0.2498 0.5270 0.7660 0.094 Uiso 1 1 calc GR
H62C H -0.1931 0.5356 0.6863 0.094 Uiso 1 1 calc GR
C63 C -0.0162(5) 0.5484(5) 0.8714(3) 0.0696(18) Uani 1 1 d .
H63A H -0.0547 0.5270 0.9193 0.104 Uiso 1 1 calc GR
H63B H -0.0545 0.6077 0.8433 0.104 Uiso 1 1 calc GR
H63C H 0.0633 0.5641 0.8776 0.104 Uiso 1 1 calc GR
C64 C 0.1244(4) 0.3433(5) 0.9124(3) 0.0642(18) Uani 1 1 d .
H64A H 0.1679 0.2837 0.9082 0.096 Uiso 1 1 calc GR
H64B H 0.0818 0.3303 0.9592 0.096 Uiso 1 1 calc GR
H64C H 0.1767 0.3986 0.9095 0.096 Uiso 1 1 calc GR

loop_
_atom_site_aniso_label
_atom_site_aniso_U_11
_atom_site_aniso_U_22
_atom_site_aniso_U_33
_atom_site_aniso_U_23
_atom_site_aniso_U_13
_atom_site_aniso_U_12
Ir1 0.02762(10) 0.02888(12) 0.03756(11) -0.00567(8) -0.00420(8) 0.00181(8)
O1 0.0318(17) 0.039(2) 0.0393(18) -0.0053(16) 0.0006(14) 0.0037(16)
O2 0.046(2) 0.037(2) 0.0460(19) -0.0085(17) -0.0085(16) -0.0005(17)
N1 0.035(2) 0.041(3) 0.043(2) -0.002(2) -0.0018(19) 0.000(2)
C1 0.033(2) 0.032(3) 0.039(3) -0.006(2) -0.004(2) -0.004(2)
C2 0.036(3) 0.026(3) 0.038(3) -0.004(2) 0.000(2) 0.004(2)
C3 0.043(3) 0.036(3) 0.043(3) -0.003(2) -0.012(2) -0.002(2)
C4 0.060(3) 0.036(4) 0.063(4) -0.010(3) -0.014(3) 0.006(3)
C5 0.078(4) 0.034(4) 0.074(4) 0.006(3) -0.030(4) 0.003(3)
C6 0.081(5) 0.052(5) 0.067(4) 0.022(3) -0.018(4) -0.016(4)
C7 0.055(3) 0.055(4) 0.059(3) 0.003(3) -0.009(3) -0.009(3)
C8 0.042(3) 0.046(4) 0.039(3) 0.004(3) -0.005(2) -0.005(3)
C9 0.047(3) 0.066(5) 0.057(3) -0.001(3) 0.007(3) 0.006(3)
C10 0.034(3) 0.034(3) 0.040(3) -0.013(2) -0.010(2) 0.006(2)
C11 0.040(3) 0.046(4) 0.054(3) -0.016(3) 0.001(3) 0.013(3)
C12 0.048(3) 0.067(5) 0.067(4) -0.019(3) 0.015(3) 0.007(3)
C13 0.046(3) 0.078(5) 0.076(4) -0.007(4) -0.016(3) 0.026(3)
C14 0.083(5) 0.055(5) 0.087(4) -0.035(4) 0.011(4) 0.012(4)
C15 0.029(2) 0.040(3) 0.043(3) -0.014(2) 0.007(2) -0.006(2)
C16 0.040(3) 0.037(3) 0.047(3) -0.011(2) -0.008(2) 0.009(2)
C17 0.037(3) 0.045(4) 0.037(3) -0.007(2) 0.000(2) 0.001(3)
C18 0.058(4) 0.065(5) 0.051(3) -0.014(3) -0.013(3) 0.004(3)
C19 0.065(4) 0.080(5) 0.042(3) -0.021(3) -0.011(3) -0.010(4)
C20 0.076(4) 0.065(5) 0.055(4) -0.027(3) 0.001(3) -0.014(4)
C21 0.063(4) 0.045(4) 0.049(3) -0.016(3) -0.004(3) -0.003(3)
C22 0.039(3) 0.040(3) 0.036(3) -0.011(2) 0.003(2) -0.006(2)
C23 0.037(3) 0.030(3) 0.044(3) 0.002(2) -0.014(2) 0.002(2)
C24 0.029(2) 0.036(3) 0.045(3) -0.003(2) -0.011(2) 0.006(2)
C25 0.038(3) 0.036(3) 0.047(3) -0.003(2) -0.015(2) -0.001(2)
C26 0.039(3) 0.039(3) 0.040(3) -0.006(2) -0.013(2) 0.002(2)
C27 0.037(3) 0.044(4) 0.031(3) -0.003(2) -0.008(2) 0.001(2)
C28 0.054(3) 0.039(4) 0.065(4) -0.006(3) -0.015(3) 0.004(3)
C29 0.040(3) 0.052(4) 0.064(3) -0.007(3) -0.001(3) 0.016(3)
C30 0.045(3) 0.053(4) 0.064(4) -0.014(3) -0.011(3) -0.013(3)
C31 0.065(4) 0.068(5) 0.064(4) -0.030(3) -0.008(3) -0.003(3)
C32 0.059(4) 0.067(5) 0.048(3) -0.007(3) 0.002(3) -0.006(3)
Ir2 0.02834(10) 0.02891(13) 0.04099(11) -0.00632(9) -0.00372(8) -0.00333(8)
O3 0.0330(17) 0.028(2) 0.0408(18) -0.0048(15) -0.0099(14) -0.0049(15)
O4 0.0408(19) 0.039(2) 0.0448(19) -0.0111(16) 0.0043(16) -0.0059(17)
N2 0.039(2) 0.032(3) 0.049(2) -0.008(2) -0.015(2) -0.002(2)
C33 0.030(2) 0.037(3) 0.040(3) -0.001(2) -0.005(2) 0.003(2)
C34 0.033(2) 0.034(3) 0.036(3) -0.005(2) -0.002(2) -0.003(2)
C35 0.040(3) 0.027(3) 0.031(2) -0.007(2) -0.001(2) -0.002(2)
C36 0.054(3) 0.030(3) 0.045(3) -0.007(2) -0.005(3) -0.003(3)
C37 0.070(4) 0.035(4) 0.051(3) -0.002(3) 0.003(3) -0.012(3)
C38 0.072(4) 0.040(4) 0.042(3) 0.005(3) 0.003(3) 0.005(3)
C39 0.055(3) 0.046(4) 0.039(3) 0.005(3) -0.010(3) 0.008(3)
C40 0.039(3) 0.035(3) 0.038(3) -0.008(2) 0.000(2) -0.002(2)
C41 0.063(4) 0.055(4) 0.061(4) -0.007(3) -0.028(3) -0.010(3)
C42 0.026(2) 0.032(3) 0.035(2) -0.011(2) 0.002(2) -0.001(2)
C43 0.038(3) 0.041(3) 0.040(3) -0.011(2) -0.007(2) -0.009(2)
C44 0.042(3) 0.072(5) 0.063(4) -0.007(3) 0.002(3) -0.010(3)
C45 0.073(4) 0.059(4) 0.048(3) -0.022(3) -0.007(3) -0.016(3)
C46 0.061(4) 0.063(5) 0.061(4) -0.004(3) -0.029(3) -0.012(3)
C47 0.031(2) 0.039(3) 0.045(3) -0.003(2) -0.007(2) 0.000(2)
C48 0.048(3) 0.035(3) 0.055(3) -0.010(3) 0.006(3) -0.009(3)
C49 0.045(3) 0.057(4) 0.045(3) 0.005(3) 0.004(3) 0.004(3)
C50 0.096(5) 0.065(6) 0.074(4) 0.002(4) 0.034(4) 0.004(4)
C51 0.108(6) 0.091(7) 0.053(4) -0.012(4) 0.034(4) 0.021(5)
C52 0.108(5) 0.069(5) 0.053(4) -0.014(4) -0.008(4) 0.034(5)
C53 0.068(4) 0.061(5) 0.040(3) -0.014(3) -0.004(3) 0.017(3)
C54 0.043(3) 0.042(4) 0.036(3) -0.006(2) -0.008(2) 0.008(3)
C55 0.027(2) 0.038(4) 0.059(3) -0.001(3) 0.012(2) -0.007(2)
C56 0.023(2) 0.044(4) 0.054(3) -0.012(3) 0.004(2) -0.016(2)
C57 0.031(3) 0.047(4) 0.055(3) -0.015(3) 0.002(2) -0.003(3)
C58 0.042(3) 0.034(3) 0.052(3) -0.022(2) 0.005(2) -0.013(2)
C59 0.035(3) 0.038(3) 0.047(3) 0.002(2) 0.006(2) -0.005(2)
C60 0.050(3) 0.036(4) 0.073(4) -0.007(3) 0.011(3) 0.002(3)
C61 0.036(3) 0.055(4) 0.072(4) -0.018(3) -0.005(3) -0.016(3)
C62 0.045(3) 0.046(4) 0.097(5) -0.014(3) -0.008(3) 0.007(3)
C63 0.070(4) 0.063(5) 0.086(4) -0.041(4) 0.013(3) -0.008(4)
C64 0.053(3) 0.084(5) 0.052(3) -0.008(3) -0.006(3) -0.004(3)

loop_
_atom_type_symbol
_atom_type_description
_atom_type_scat_dispersion_real
_atom_type_scat_dispersion_imag
_atom_type_scat_source
C C 0.0033 0.0016 'International Tables Vol C Tables 4.2.6.8 and 6.1.1.4'
H H 0.0000 0.0000 'International Tables Vol C Tables 4.2.6.8 and 6.1.1.4'
Ir Ir -1.4442 7.9887 'International Tables Vol C Tables 4.2.6.8 and 6.1.1.4'
N N 0.0061 0.0033 'International Tables Vol C Tables 4.2.6.8 and 6.1.1.4'
O O 0.0106 0.0060 'International Tables Vol C Tables 4.2.6.8 and 6.1.1.4'

loop_
_geom_angle_atom_site_label_1
_geom_angle_atom_site_label_2
_geom_angle_atom_site_label_3
_geom_angle
O1 Ir1 C23 123.42(15)
O1 Ir1 C24 158.81(15)
O1 Ir1 C25 132.56(17)
O1 Ir1 C26 99.21(15)
O1 Ir1 C27 95.68(14)
C1 Ir1 O1 76.28(16)
C1 Ir1 C15 84.43(19)
C1 Ir1 C23 159.38(18)
C1 Ir1 C24 121.11(19)
C1 Ir1 C25 100.14(18)
C1 Ir1 C26 112.34(19)
C1 Ir1 C27 147.5(2)
C15 Ir1 O1 87.76(15)
C15 Ir1 C23 101.2(2)
C15 Ir1 C24 104.97(19)
C15 Ir1 C25 139.5(2)
C15 Ir1 C26 162.9(2)
C15 Ir1 C27 127.2(2)
C23 Ir1 C27 36.34(17)
C24 Ir1 C23 38.31(17)
C24 Ir1 C25 38.80(18)
C24 Ir1 C26 64.12(19)
C24 Ir1 C27 63.13(17)
C25 Ir1 C23 62.77(18)
C25 Ir1 C26 37.53(17)
C25 Ir1 C27 62.04(17)
C26 Ir1 C23 61.97(19)
C26 Ir1 C27 36.95(17)
C10 O1 Ir1 115.9(3)
C22 O2 C15 107.6(3)
C1 N1 C8 110.0(4)
C1 N1 C9 127.2(4)
C8 N1 C9 122.7(4)
N1 C1 Ir1 134.2(4)
N1 C1 C2 107.7(4)
C2 C1 Ir1 118.1(3)
C1 C2 C3 107.7(4)
C10 C2 C1 111.7(4)
C10 C2 C3 140.0(4)
C4 C3 C2 137.1(5)
C4 C3 C8 116.8(5)
C8 C3 C2 106.1(4)
C3 C4 H4 120.1
C5 C4 C3 119.8(5)
C5 C4 H4 120.1
C4 C5 H5 119.5
C6 C5 C4 121.1(6)
C6 C5 H5 119.5
C5 C6 H6 119.5
C7 C6 C5 120.9(6)
C7 C6 H6 119.5
C6 C7 H7 121.2
C6 C7 C8 117.5(6)
C8 C7 H7 121.2
N1 C8 C3 108.5(4)
C7 C8 N1 127.7(5)
C7 C8 C3 123.8(5)
N1 C9 H9A 109.5
N1 C9 H9B 109.5
N1 C9 H9C 109.5
H9A C9 H9B 109.5
H9A C9 H9C 109.5
H9B C9 H9C 109.5
O1 C10 C2 117.6(4)
O1 C10 C11 116.1(4)
C2 C10 C11 126.3(4)
C10 C11 C13 109.1(4)
C10 C11 C14 107.5(4)
C12 C11 C10 111.2(4)
C12 C11 C13 108.5(5)
C12 C11 C14 108.8(5)
C14 C11 C13 111.7(5)
C11 C12 H12A 109.5
C11 C12 H12B 109.5
C11 C12 H12C 109.5
H12A C12 H12B 109.5
H12A C12 H12C 109.5
H12B C12 H12C 109.5
C11 C13 H13A 109.5
C11 C13 H13B 109.5
C11 C13 H13C 109.5
H13A C13 H13B 109.5
H13A C13 H13C 109.5
H13B C13 H13C 109.5
C11 C14 H14A 109.5
C11 C14 H14B 109.5
C11 C14 H14C 109.5
H14A C14 H14B 109.5
H14A C14 H14C 109.5
H14B C14 H14C 109.5
O2 C15 Ir1 118.9(3)
C16 C15 Ir1 133.0(4)
C16 C15 O2 108.1(4)
C15 C16 H16 125.7
C15 C16 C17 108.6(5)
C17 C16 H16 125.7
C18 C17 C16 136.1(5)
C22 C17 C16 105.9(4)
C22 C17 C18 118.0(5)
C17 C18 H18 120.5
C19 C18 C17 118.9(5)
C19 C18 H18 120.5
C18 C19 H19 119.5
C18 C19 C20 120.9(5)
C20 C19 H19 119.5
C19 C20 H20 119.0
C19 C20 C21 122.1(6)
C21 C20 H20 119.0
C20 C21 H21 122.1
C20 C21 C22 115.7(5)
C22 C21 H21 122.1
O2 C22 C17 109.8(5)
O2 C22 C21 125.8(4)
C21 C22 C17 124.3(5)
C24 C23 Ir1 66.9(2)
C24 C23 C28 123.6(5)
C27 C23 Ir1 71.8(3)
C27 C23 C24 107.8(5)
C27 C23 C28 128.4(5)
C28 C23 Ir1 130.8(3)
C23 C24 Ir1 74.8(3)
C23 C24 C29 124.4(5)
C25 C24 Ir1 72.1(3)
C25 C24 C23 106.5(4)
C25 C24 C29 128.1(5)
C29 C24 Ir1 127.5(3)
C24 C25 Ir1 69.1(2)
C24 C25 C30 126.1(5)
C26 C25 Ir1 72.0(3)
C26 C25 C24 108.2(5)
C26 C25 C30 125.7(5)
C30 C25 Ir1 126.6(3)
C25 C26 Ir1 70.5(3)
C25 C26 C27 108.1(5)
C25 C26 C31 127.1(5)
C27 C26 Ir1 73.3(3)
C27 C26 C31 124.7(5)
C31 C26 Ir1 124.2(3)
C23 C27 Ir1 71.8(2)
C23 C27 C26 109.1(5)
C23 C27 C32 126.3(5)
C26 C27 Ir1 69.7(3)
C26 C27 C32 124.6(5)
C32 C27 Ir1 126.4(3)
C23 C28 H28A 109.5
C23 C28 H28B 109.5
C23 C28 H28C 109.5
H28A C28 H28B 109.5
H28A C28 H28C 109.5
H28B C28 H28C 109.5
C24 C29 H29A 109.5
C24 C29 H29B 109.5
C24 C29 H29C 109.5
H29A C29 H29B 109.5
H29A C29 H29C 109.5
H29B C29 H29C 109.5
C25 C30 H30A 109.5
C25 C30 H30B 109.5
C25 C30 H30C 109.5
H30A C30 H30B 109.5
H30A C30 H30C 109.5
H30B C30 H30C 109.5
C26 C31 H31A 109.5
C26 C31 H31B 109.5
C26 C31 H31C 109.5
H31A C31 H31B 109.5
H31A C31 H31C 109.5
H31B C31 H31C 109.5
C27 C32 H32A 109.5
C27 C32 H32B 109.5
C27 C32 H32C 109.5
H32A C32 H32B 109.5
H32A C32 H32C 109.5
H32B C32 H32C 109.5
O3 Ir2 C55 118.87(15)
O3 Ir2 C56 155.14(15)
O3 Ir2 C57 133.88(17)
O3 Ir2 C58 98.25(15)
O3 Ir2 C59 92.13(15)
C33 Ir2 O3 76.10(15)
C33 Ir2 C47 85.5(2)
C33 Ir2 C55 162.65(17)
C33 Ir2 C56 125.20(18)
C33 Ir2 C57 100.68(19)
C33 Ir2 C58 108.3(2)
C33 Ir2 C59 142.9(2)
C47 Ir2 O3 91.27(16)
C47 Ir2 C55 102.0(2)
C47 Ir2 C56 102.2(2)
C47 Ir2 C57 134.7(2)
C47 Ir2 C58 164.7(2)
C47 Ir2 C59 130.5(2)
C56 Ir2 C55 38.19(17)
C56 Ir2 C57 38.67(19)
C56 Ir2 C58 64.74(19)
C56 Ir2 C59 63.22(18)
C57 Ir2 C55 62.93(19)
C57 Ir2 C58 38.08(17)
C57 Ir2 C59 62.55(17)
C58 Ir2 C55 63.0(2)
C58 Ir2 C59 37.73(18)
C59 Ir2 C55 36.56(19)
C42 O3 Ir2 116.6(3)
C54 O4 C47 108.1(4)
C33 N2 C40 110.2(4)
C33 N2 C41 125.0(4)
C40 N2 C41 124.3(4)
N2 C33 Ir2 135.1(4)
N2 C33 C34 107.4(4)
C34 C33 Ir2 117.5(3)
C33 C34 C35 108.1(4)
C42 C34 C33 113.0(4)
C42 C34 C35 138.8(5)
C36 C35 C34 137.2(4)
C36 C35 C40 118.4(4)
C40 C35 C34 104.5(4)
C35 C36 H36 120.3
C37 C36 C35 119.4(5)
C37 C36 H36 120.3
C36 C37 H37 119.3
C38 C37 C36 121.4(5)
C38 C37 H37 119.3
C37 C38 H38 119.5
C39 C38 C37 120.9(5)
C39 C38 H38 119.5
C38 C39 H39 120.9
C38 C39 C40 118.2(5)
C40 C39 H39 120.9
N2 C40 C35 109.8(4)
N2 C40 C39 128.6(5)
C39 C40 C35 121.6(5)
N2 C41 H41A 109.5
N2 C41 H41B 109.5
N2 C41 H41C 109.5
H41A C41 H41B 109.5
H41A C41 H41C 109.5
H41B C41 H41C 109.5
O3 C42 C34 116.2(4)
O3 C42 C43 117.3(4)
C34 C42 C43 126.5(5)
C42 C43 C44 108.6(4)
C42 C43 C45 109.4(4)
C42 C43 C46 109.9(4)
C44 C43 C46 108.6(4)
C45 C43 C44 111.5(5)
C45 C43 C46 108.7(4)
C43 C44 H44A 109.5
C43 C44 H44B 109.5
C43 C44 H44C 109.5
H44A C44 H44B 109.5
H44A C44 H44C 109.5
H44B C44 H44C 109.5
C43 C45 H45A 109.5
C43 C45 H45B 109.5
C43 C45 H45C 109.5
H45A C45 H45B 109.5
H45A C45 H45C 109.5
H45B C45 H45C 109.5
C43 C46 H46A 109.5
C43 C46 H46B 109.5
C43 C46 H46C 109.5
H46A C46 H46B 109.5
H46A C46 H46C 109.5
H46B C46 H46C 109.5
O4 C47 Ir2 117.0(3)
C48 C47 Ir2 135.3(4)
C48 C47 O4 107.7(5)
C47 C48 H48 125.5
C47 C48 C49 109.1(5)
C49 C48 H48 125.5
C50 C49 C48 137.4(6)
C54 C49 C48 106.6(5)
C54 C49 C50 116.1(6)
C49 C50 H50 120.8
C51 C50 C49 118.4(7)
C51 C50 H50 120.8
C50 C51 H51 118.9
C52 C51 C50 122.2(7)
C52 C51 H51 118.9
C51 C52 H52 119.4
C53 C52 C51 121.2(7)
C53 C52 H52 119.4
C52 C53 H53 122.1
C54 C53 C52 115.9(6)
C54 C53 H53 122.1
O4 C54 C49 108.6(5)
C53 C54 O4 125.2(5)
C53 C54 C49 126.2(6)
C56 C55 Ir2 67.3(3)
C56 C55 C60 124.3(5)
C59 C55 Ir2 70.8(3)
C59 C55 C56 107.5(5)
C59 C55 C60 128.0(5)
C60 C55 Ir2 130.8(3)
C55 C56 Ir2 74.5(3)
C55 C56 C61 124.8(5)
C57 C56 Ir2 71.2(3)
C57 C56 C55 106.8(5)
C57 C56 C61 127.4(4)
C61 C56 Ir2 128.6(3)
C56 C57 Ir2 70.2(3)
C56 C57 C62 126.0(5)
C58 C57 Ir2 71.8(3)
C58 C57 C56 109.3(4)
C58 C57 C62 124.6(5)
C62 C57 Ir2 128.1(4)
C57 C58 Ir2 70.1(3)
C57 C58 C59 106.3(5)
C57 C58 C63 127.7(5)
C59 C58 Ir2 72.5(3)
C59 C58 C63 125.9(5)
C63 C58 Ir2 124.6(4)
C55 C59 Ir2 72.6(3)
C55 C59 C58 109.9(4)
C55 C59 C64 126.4(5)
C58 C59 Ir2 69.7(3)
C58 C59 C64 123.7(5)
C64 C59 Ir2 123.2(3)
C55 C60 H60A 109.5
C55 C60 H60B 109.5
C55 C60 H60C 109.5
H60A C60 H60B 109.5
H60A C60 H60C 109.5
H60B C60 H60C 109.5
C56 C61 H61A 109.5
C56 C61 H61B 109.5
C56 C61 H61C 109.5
H61A C61 H61B 109.5
H61A C61 H61C 109.5
H61B C61 H61C 109.5
C57 C62 H62A 109.5
C57 C62 H62B 109.5
C57 C62 H62C 109.5
H62A C62 H62B 109.5
H62A C62 H62C 109.5
H62B C62 H62C 109.5
C58 C63 H63A 109.5
C58 C63 H63B 109.5
C58 C63 H63C 109.5
H63A C63 H63B 109.5
H63A C63 H63C 109.5
H63B C63 H63C 109.5
C59 C64 H64A 109.5
C59 C64 H64B 109.5
C59 C64 H64C 109.5
H64A C64 H64B 109.5
H64A C64 H64C 109.5
H64B C64 H64C 109.5

loop_
_geom_bond_atom_site_label_1
_geom_bond_atom_site_label_2
_geom_bond_distance
Ir1 O1 2.120(3)
Ir1 C1 1.984(5)
Ir1 C15 2.042(5)
Ir1 C23 2.265(4)
Ir1 C24 2.158(4)
Ir1 C25 2.199(4)
Ir1 C26 2.218(4)
Ir1 C27 2.266(4)
O1 C10 1.281(5)
O2 C15 1.403(6)
O2 C22 1.373(5)
N1 C1 1.361(6)
N1 C8 1.399(6)
N1 C9 1.452(6)
C1 C2 1.421(6)
C2 C3 1.439(6)
C2 C10 1.411(6)
C3 C4 1.402(7)
C3 C8 1.405(7)
C4 H4 0.9300
C4 C5 1.395(7)
C5 H5 0.9300
C5 C6 1.381(8)
C6 H6 0.9300
C6 C7 1.379(8)
C7 H7 0.9300
C7 C8 1.385(7)
C9 H9A 0.9600
C9 H9B 0.9600
C9 H9C 0.9600
C10 C11 1.532(6)
C11 C12 1.527(7)
C11 C13 1.553(6)
C11 C14 1.545(8)
C12 H12A 0.9600
C12 H12B 0.9600
C12 H12C 0.9600
C13 H13A 0.9600
C13 H13B 0.9600
C13 H13C 0.9600
C14 H14A 0.9600
C14 H14B 0.9600
C14 H14C 0.9600
C15 C16 1.366(6)
C16 H16 0.9300
C16 C17 1.423(7)
C17 C18 1.397(6)
C17 C22 1.385(7)
C18 H18 0.9300
C18 C19 1.379(8)
C19 H19 0.9300
C19 C20 1.380(8)
C20 H20 0.9300
C20 C21 1.381(7)
C21 H21 0.9300
C21 C22 1.382(7)
C23 C24 1.455(6)
C23 C27 1.413(7)
C23 C28 1.490(7)
C24 C25 1.448(7)
C24 C29 1.498(7)
C25 C26 1.421(7)
C25 C30 1.500(7)
C26 C27 1.422(7)
C26 C31 1.501(7)
C27 C32 1.490(7)
C28 H28A 0.9600
C28 H28B 0.9600
C28 H28C 0.9600
C29 H29A 0.9600
C29 H29B 0.9600
C29 H29C 0.9600
C30 H30A 0.9600
C30 H30B 0.9600
C30 H30C 0.9600
C31 H31A 0.9600
C31 H31B 0.9600
C31 H31C 0.9600
C32 H32A 0.9600
C32 H32B 0.9600
C32 H32C 0.9600
Ir2 O3 2.125(3)
Ir2 C33 1.980(5)
Ir2 C47 2.028(5)
Ir2 C55 2.270(5)
Ir2 C56 2.173(5)
Ir2 C57 2.186(5)
Ir2 C58 2.210(5)
Ir2 C59 2.247(5)
O3 C42 1.268(5)
O4 C47 1.408(6)
O4 C54 1.378(6)
N2 C33 1.364(5)
N2 C40 1.379(6)
N2 C41 1.456(6)
C33 C34 1.416(6)
C34 C35 1.458(6)
C34 C42 1.414(6)
C35 C36 1.390(7)
C35 C40 1.406(6)
C36 H36 0.9300
C36 C37 1.385(6)
C37 H37 0.9300
C37 C38 1.377(7)
C38 H38 0.9300
C38 C39 1.369(7)
C39 H39 0.9300
C39 C40 1.401(6)
C41 H41A 0.9600
C41 H41B 0.9600
C41 H41C 0.9600
C42 C43 1.519(6)
C43 C44 1.529(7)
C43 C45 1.529(7)
C43 C46 1.545(6)
C44 H44A 0.9600
C44 H44B 0.9600
C44 H44C 0.9600
C45 H45A 0.9600
C45 H45B 0.9600
C45 H45C 0.9600
C46 H46A 0.9600
C46 H46B 0.9600
C46 H46C 0.9600
C47 C48 1.355(6)
C48 H48 0.9300
C48 C49 1.416(8)
C49 C50 1.411(8)
C49 C54 1.388(7)
C50 H50 0.9300
C50 C51 1.383(10)
C51 H51 0.9300
C51 C52 1.374(10)
C52 H52 0.9300
C52 C53 1.371(8)
C53 H53 0.9300
C53 C54 1.368(7)
C55 C56 1.456(6)
C55 C59 1.417(7)
C55 C60 1.491(7)
C56 C57 1.443(7)
C56 C61 1.474(6)
C57 C58 1.434(6)
C57 C62 1.504(6)
C58 C59 1.441(7)
C58 C63 1.486(7)
C59 C64 1.500(6)
C60 H60A 0.9600
C60 H60B 0.9600
C60 H60C 0.9600
C61 H61A 0.9600
C61 H61B 0.9600
C61 H61C 0.9600
C62 H62A 0.9600
C62 H62B 0.9600
C62 H62C 0.9600
C63 H63A 0.9600
C63 H63B 0.9600
C63 H63C 0.9600
C64 H64A 0.9600
C64 H64B 0.9600
C64 H64C 0.9600

loop_
_geom_torsion_atom_site_label_1
_geom_torsion_atom_site_label_2
_geom_torsion_atom_site_label_3
_geom_torsion_atom_site_label_4
_geom_torsion
Ir1 O1 C10 C2 -3.4(5)
Ir1 O1 C10 C11 178.8(3)
Ir1 C1 C2 C3 -179.9(3)
Ir1 C1 C2 C10 6.9(5)
Ir1 C15 C16 C17 178.6(3)
Ir1 C23 C24 C25 -65.7(3)
Ir1 C23 C24 C29 125.4(4)
Ir1 C23 C27 C26 60.0(3)
Ir1 C23 C27 C32 -122.3(4)
Ir1 C24 C25 C26 -61.7(3)
Ir1 C24 C25 C30 120.8(4)
Ir1 C25 C26 C27 -64.1(3)
Ir1 C25 C26 C31 118.7(5)
Ir1 C26 C27 C23 -61.3(3)
Ir1 C26 C27 C32 120.9(4)
O1 C10 C11 C12 -0.1(6)
O1 C10 C11 C13 119.6(5)
O1 C10 C11 C14 -119.1(5)
O2 C15 C16 C17 -0.6(5)
N1 C1 C2 C3 1.6(5)
N1 C1 C2 C10 -171.7(4)
C1 N1 C8 C3 0.5(6)
C1 N1 C8 C7 -179.2(5)
C1 C2 C3 C4 177.6(6)
C1 C2 C3 C8 -1.3(5)
C1 C2 C10 O1 -1.9(6)
C1 C2 C10 C11 175.6(5)
C2 C3 C4 C5 -178.9(6)
C2 C3 C8 N1 0.5(6)
C2 C3 C8 C7 -179.8(5)
C2 C10 C11 C12 -177.7(5)
C2 C10 C11 C13 -58.0(7)
C2 C10 C11 C14 63.3(6)
C3 C2 C10 O1 -171.9(6)
C3 C2 C10 C11 5.7(10)
C3 C4 C5 C6 -1.0(9)
C4 C3 C8 N1 -178.6(4)
C4 C3 C8 C7 1.1(8)
C4 C5 C6 C7 1.2(10)
C5 C6 C7 C8 -0.3(9)
C6 C7 C8 N1 178.7(5)
C6 C7 C8 C3 -0.9(9)
C8 N1 C1 Ir1 -179.5(4)
C8 N1 C1 C2 -1.3(5)
C8 C3 C4 C5 -0.1(8)
C9 N1 C1 Ir1 -3.1(8)
C9 N1 C1 C2 175.2(5)
C9 N1 C8 C3 -176.2(5)
C9 N1 C8 C7 4.1(8)
C10 C2 C3 C4 -12.2(11)
C10 C2 C3 C8 169.0(6)
C15 O2 C22 C17 -0.1(5)
C15 O2 C22 C21 -178.7(5)
C15 C16 C17 C18 179.5(5)
C15 C16 C17 C22 0.5(5)
C16 C17 C18 C19 -178.5(6)
C16 C17 C22 O2 -0.2(5)
C16 C17 C22 C21 178.4(5)
C17 C18 C19 C20 0.6(9)
C18 C17 C22 O2 -179.4(4)
C18 C17 C22 C21 -0.8(8)
C18 C19 C20 C21 -1.1(9)
C19 C20 C21 C22 0.7(8)
C20 C21 C22 O2 178.7(4)
C20 C21 C22 C17 0.3(8)
C22 O2 C15 Ir1 -178.8(3)
C22 O2 C15 C16 0.4(5)
C22 C17 C18 C19 0.3(8)
C23 C24 C25 Ir1 67.5(3)
C23 C24 C25 C26 5.8(5)
C23 C24 C25 C30 -171.7(4)
C24 C23 C27 Ir1 -57.3(3)
C24 C23 C27 C26 2.7(5)
C24 C23 C27 C32 -179.6(4)
C24 C25 C26 Ir1 59.9(3)
C24 C25 C26 C27 -4.3(5)
C24 C25 C26 C31 178.5(4)
C25 C26 C27 Ir1 62.3(3)
C25 C26 C27 C23 1.0(5)
C25 C26 C27 C32 -176.8(4)
C27 C23 C24 Ir1 60.4(3)
C27 C23 C24 C25 -5.2(4)
C27 C23 C24 C29 -174.1(4)
C28 C23 C24 Ir1 -124.6(4)
C28 C23 C24 C25 169.7(4)
C28 C23 C24 C29 0.8(6)
C28 C23 C27 Ir1 128.1(5)
C28 C23 C27 C26 -171.9(4)
C28 C23 C27 C32 5.8(7)
C29 C24 C25 Ir1 -124.1(4)
C29 C24 C25 C26 174.2(4)
C29 C24 C25 C30 -3.3(7)
C30 C25 C26 Ir1 -122.6(4)
C30 C25 C26 C27 173.3(4)
C30 C25 C26 C31 -3.9(7)
C31 C26 C27 Ir1 -120.4(4)
C31 C26 C27 C23 178.3(4)
C31 C26 C27 C32 0.5(7)
Ir2 O3 C42 C34 -7.2(5)
Ir2 O3 C42 C43 172.5(3)
Ir2 C33 C34 C35 -178.8(3)
Ir2 C33 C34 C42 4.5(6)
Ir2 C47 C48 C49 -178.3(3)
Ir2 C55 C56 C57 -64.3(3)
Ir2 C55 C56 C61 126.5(5)
Ir2 C55 C59 C58 60.1(3)
Ir2 C55 C59 C64 -118.9(5)
Ir2 C56 C57 C58 -61.5(3)
Ir2 C56 C57 C62 123.2(5)
Ir2 C57 C58 C59 -64.0(3)
Ir2 C57 C58 C63 118.9(5)
Ir2 C58 C59 C55 -61.8(3)
Ir2 C58 C59 C64 117.1(5)
O3 C42 C43 C44 115.2(5)
O3 C42 C43 C45 -122.9(5)
O3 C42 C43 C46 -3.6(6)
O4 C47 C48 C49 0.1(5)
N2 C33 C34 C35 3.0(5)
N2 C33 C34 C42 -173.6(4)
C33 N2 C40 C35 2.1(6)
C33 N2 C40 C39 -176.1(5)
C33 C34 C35 C36 177.4(6)
C33 C34 C35 C40 -1.7(5)
C33 C34 C42 O3 2.0(6)
C33 C34 C42 C43 -177.7(4)
C34 C35 C36 C37 -178.3(5)
C34 C35 C40 N2 -0.2(5)
C34 C35 C40 C39 178.2(5)
C34 C42 C43 C44 -65.1(6)
C34 C42 C43 C45 56.8(6)
C34 C42 C43 C46 176.1(5)
C35 C34 C42 O3 -173.1(5)
C35 C34 C42 C43 7.2(9)
C35 C36 C37 C38 -0.5(8)
C36 C35 C40 N2 -179.5(4)
C36 C35 C40 C39 -1.2(7)
C36 C37 C38 C39 0.6(9)
C37 C38 C39 C40 -0.9(8)
C38 C39 C40 N2 179.2(5)
C38 C39 C40 C35 1.2(8)
C40 N2 C33 Ir2 179.1(4)
C40 N2 C33 C34 -3.2(6)
C40 C35 C36 C37 0.8(7)
C41 N2 C33 Ir2 -8.6(8)
C41 N2 C33 C34 169.0(5)
C41 N2 C40 C35 -170.1(4)
C41 N2 C40 C39 11.6(8)
C42 C34 C35 C36 -7.3(11)
C42 C34 C35 C40 173.6(6)
C47 O4 C54 C49 0.0(5)
C47 O4 C54 C53 -177.4(4)
C47 C48 C49 C50 178.4(6)
C47 C48 C49 C54 -0.1(5)
C48 C49 C50 C51 -177.9(6)
C48 C49 C54 O4 0.1(5)
C48 C49 C54 C53 177.5(5)
C49 C50 C51 C52 0.1(11)
C50 C49 C54 O4 -178.8(4)
C50 C49 C54 C53 -1.4(8)
C50 C51 C52 C53 0.0(11)
C51 C52 C53 C54 -0.7(8)
C52 C53 C54 O4 178.5(4)
C52 C53 C54 C49 1.5(7)
C54 O4 C47 Ir2 178.7(3)
C54 O4 C47 C48 -0.1(5)
C54 C49 C50 C51 0.5(9)
C55 C56 C57 Ir2 66.6(3)
C55 C56 C57 C58 5.1(5)
C55 C56 C57 C62 -170.2(5)
C56 C55 C59 Ir2 -57.4(3)
C56 C55 C59 C58 2.6(5)
C56 C55 C59 C64 -176.3(4)
C56 C57 C58 Ir2 60.5(3)
C56 C57 C58 C59 -3.5(5)
C56 C57 C58 C63 179.4(5)
C57 C58 C59 Ir2 62.3(3)
C57 C58 C59 C55 0.5(5)
C57 C58 C59 C64 179.5(4)
C59 C55 C56 Ir2 59.6(3)
C59 C55 C56 C57 -4.7(5)
C59 C55 C56 C61 -173.9(4)
C60 C55 C56 Ir2 -124.9(5)
C60 C55 C56 C57 170.7(5)
C60 C55 C56 C61 1.6(7)
C60 C55 C59 Ir2 127.4(5)
C60 C55 C59 C58 -172.6(5)
C60 C55 C59 C64 8.5(8)
C61 C56 C57 Ir2 -124.6(5)
C61 C56 C57 C58 173.9(4)
C61 C56 C57 C62 -1.4(8)
C62 C57 C58 Ir2 -124.2(5)
C62 C57 C58 C59 171.9(5)
C62 C57 C58 C63 -5.3(8)
C63 C58 C59 Ir2 -120.4(5)
C63 C58 C59 C55 177.7(5)
C63 C58 C59 C64 -3.3(8)
